data_7150381
loop_
_publ_author_name
'Shirahata, Takashi'
'Imakubo, Tatsuro'

_publ_section_title
;
 Synthesis of novel selenium-containing donors as selenium analogues of
 diiodo(ethylenedithio)diselenadithiafulvalene (DIETS).
;
_journal_issue 12
_journal_name_full 'Organic &amp; biomolecular chemistry'
_journal_page_first 1685
_journal_page_last 1687
_journal_paper_doi 10.1039/b406092j
_journal_volume 2
_journal_year 2004
_chemical_formula_sum 'C8 H4 I2 Se6'
_chemical_formula_weight 827.67
_chemical_name_systematic
;
?
;
_space_group_IT_number 14
_symmetry_cell_setting monoclinic
_symmetry_space_group_name_Hall '-P 2ybc'
_symmetry_space_group_name_H-M 'P 1 21/c 1'
_atom_sites_solution_hydrogens geom
_atom_sites_solution_primary direct
_atom_sites_solution_secondary difmap
_audit_creation_method SHELXL-97
_cell_angle_alpha 90.00
_cell_angle_beta 91.611(4)
_cell_angle_gamma 90.00
_cell_formula_units_Z 8
_cell_length_a 6.9162(12)
_cell_length_b 21.895(4)
_cell_length_c 20.761(3)
_cell_measurement_reflns_used 6391
_cell_measurement_temperature 293
_cell_measurement_theta_max 27.85
_cell_measurement_theta_min 2.17
_cell_volume 3142.6(9)
_computing_cell_refinement 'Bruker SMART'
_computing_data_collection 'Bruker SMART'
_computing_data_reduction 'Bruker SAINT'
_computing_molecular_graphics 'Bruker SHELXTL'
_computing_publication_material 'Bruker SHELXTL'
_computing_structure_refinement 'SHELXL-97 (Sheldrick, 1997)'
_computing_structure_solution 'SHELXS-97 (Sheldrick, 1990)'
_diffrn_ambient_temperature 293
_diffrn_detector_area_resol_mean 8.366
_diffrn_measured_fraction_theta_full 0.995
_diffrn_measured_fraction_theta_max 0.995
_diffrn_measurement_device_type 'CCD area detector'
_diffrn_measurement_method 'phi and omega scans'
_diffrn_radiation_monochromator graphite
_diffrn_radiation_source 'fine-focus sealed tube'
_diffrn_radiation_type MoK\a
_diffrn_radiation_wavelength 0.71073
_diffrn_reflns_av_R_equivalents 0.0554
_diffrn_reflns_av_sigmaI/netI 0.0906
_diffrn_reflns_limit_h_max 9
_diffrn_reflns_limit_h_min -9
_diffrn_reflns_limit_k_max 28
_diffrn_reflns_limit_k_min -29
_diffrn_reflns_limit_l_max 22
_diffrn_reflns_limit_l_min -27
_diffrn_reflns_number 23147
_diffrn_reflns_theta_full 28.30
_diffrn_reflns_theta_max 28.30
_diffrn_reflns_theta_min 1.35
_diffrn_standards_decay_% 2.0
_diffrn_standards_number 236
_exptl_absorpt_coefficient_mu 17.874
_exptl_absorpt_correction_T_max 0.3289
_exptl_absorpt_correction_T_min 0.0405
_exptl_absorpt_correction_type empirical
_exptl_absorpt_process_details
;
SADABS; Sheldrick 1996
;
_exptl_crystal_colour orange
_exptl_crystal_density_diffrn 3.499
_exptl_crystal_density_method 'not measured'
_exptl_crystal_description plate
_exptl_crystal_F_000 2896
_exptl_crystal_size_max 0.50
_exptl_crystal_size_mid 0.20
_exptl_crystal_size_min 0.08
_refine_diff_density_max 2.610
_refine_diff_density_min -2.263
_refine_diff_density_rms 0.265
_refine_ls_extinction_method none
_refine_ls_goodness_of_fit_ref 1.008
_refine_ls_hydrogen_treatment mixed
_refine_ls_matrix_type full
_refine_ls_number_parameters 289
_refine_ls_number_reflns 7789
_refine_ls_number_restraints 0
_refine_ls_restrained_S_all 1.008
_refine_ls_R_factor_all 0.0706
_refine_ls_R_factor_gt 0.0537
_refine_ls_shift/su_max 0.002
_refine_ls_shift/su_mean 0.000
_refine_ls_structure_factor_coef Fsqd
_refine_ls_weighting_details 'calc w=1/[\s^2^(Fo^2^)+(0.0353P)^2^+24.0725P] where P=(Fo^2^+2Fc^2^)/3'
_refine_ls_weighting_scheme calc
_refine_ls_wR_factor_gt 0.1321
_refine_ls_wR_factor_ref 0.1422
_reflns_number_gt 6157
_reflns_number_total 7789
_reflns_threshold_expression >2sigma(I)
_cod_data_source_file b406092j.txt
_cod_data_source_block diedsse
_cod_depositor_comments
;
The following automatic conversions were performed:
'_symmetry_cell_setting' value 'Monoclinic' changed to 'monoclinic'
according to '/home/saulius/struct/CIF-dictionaries/cif_core.dic'
dictionary named 'cif_core.dic' version 2.4.1 from 2010-06-29.

Automatic conversion script
Id: cif_fix_enum 1527 2010-12-29 10:47:43Z saulius 
;
_cod_original_sg_symbol_H-M P2(1)/c
_cod_database_code 7150381

loop_
_symmetry_equiv_pos_as_xyz
'x, y, z'
'-x, y+1/2, -z+1/2'
'-x, -y, -z'
'x, -y-1/2, z-1/2'

loop_
_atom_site_label
_atom_site_type_symbol
_atom_site_fract_x
_atom_site_fract_y
_atom_site_fract_z
_atom_site_U_iso_or_equiv
_atom_site_adp_type
_atom_site_occupancy
_atom_site_symmetry_multiplicity
_atom_site_calc_flag
_atom_site_refinement_flags
_atom_site_disorder_assembly
_atom_site_disorder_group
I1 I -0.01090(10) 1.28087(3) 0.35763(4) 0.0539(2) Uani 1 1 d . . .
I2 I 0.47230(11) 1.25931(3) 0.43403(4) 0.0531(2) Uani 1 1 d . . .
I3 I 0.48396(11) 0.79214(3) -0.24543(3) 0.05276(19) Uani 1 1 d . . .
I4 I 0.95396(11) 0.87368(4) -0.24459(4) 0.0572(2) Uani 1 1 d . . .
Se1 Se -0.09692(12) 1.13506(4) 0.40584(5) 0.0353(2) Uani 1 1 d . . .
Se2 Se 0.33288(15) 1.11455(4) 0.45999(6) 0.0502(3) Uani 1 1 d . . .
Se3 Se -0.15266(12) 0.97900(4) 0.39215(5) 0.0349(2) Uani 1 1 d . . .
Se4 Se 0.27573(12) 0.96019(4) 0.44731(4) 0.03277(19) Uani 1 1 d . . .
Se5 Se -0.17329(19) 0.84207(5) 0.33400(6) 0.0548(3) Uani 1 1 d . . .
Se6 Se 0.29009(17) 0.82087(5) 0.39704(7) 0.0582(3) Uani 1 1 d . . .
Se7 Se 0.41023(13) 0.86686(5) -0.10576(5) 0.0416(2) Uani 1 1 d . . .
Se8 Se 0.83024(15) 0.92683(5) -0.10011(5) 0.0481(3) Uani 1 1 d . . .
Se9 Se 0.34479(12) 0.90972(4) 0.05075(4) 0.03156(19) Uani 1 1 d . . .
Se10 Se 0.77428(13) 0.96170(4) 0.05897(5) 0.0379(2) Uani 1 1 d . . .
Se11 Se 0.3280(2) 0.89410(5) 0.20517(5) 0.0586(3) Uani 1 1 d . . .
Se12 Se 0.77619(16) 0.96316(5) 0.21454(5) 0.0471(2) Uani 1 1 d . . .
C1 C 0.0845(13) 1.2007(3) 0.4012(4) 0.0317(18) Uani 1 1 d . . .
C2 C 0.2610(13) 1.1918(4) 0.4251(5) 0.0352(19) Uani 1 1 d . . .
C3 C 0.1014(11) 1.0778(3) 0.4277(4) 0.0290(16) Uani 1 1 d . . .
C4 C 0.0799(11) 1.0171(3) 0.4220(4) 0.0263(15) Uani 1 1 d . . .
C5 C -0.0250(14) 0.9040(4) 0.3756(4) 0.0357(19) Uani 1 1 d . . .
C6 C 0.1534(14) 0.8963(3) 0.3995(4) 0.0343(18) Uani 1 1 d . . .
C7 C -0.111(2) 0.7789(7) 0.3977(9) 0.098(6) Uani 1 1 d . . .
H1 H -0.1890 0.7872 0.4349 0.117 Uiso 1 1 calc R . .
H2 H -0.1572 0.7405 0.3797 0.117 Uiso 1 1 calc R . .
C8 C 0.074(2) 0.7692(7) 0.4203(11) 0.106(7) Uani 1 1 d . . .
H3 H 0.1078 0.7278 0.4081 0.127 Uiso 1 1 calc R . .
H4 H 0.0697 0.7697 0.4669 0.127 Uiso 1 1 calc R . .
C9 C 0.5879(13) 0.8495(4) -0.1725(4) 0.0316(17) Uani 1 1 d . . .
C10 C 0.7594(13) 0.8760(4) -0.1701(4) 0.0353(19) Uani 1 1 d . . .
C11 C 0.6029(13) 0.9075(4) -0.0550(4) 0.0342(18) Uani 1 1 d . . .
C12 C 0.5798(11) 0.9228(3) 0.0066(4) 0.0272(15) Uani 1 1 d . . .
C13 C 0.4728(14) 0.9172(4) 0.1336(4) 0.0351(18) Uani 1 1 d . . .
C14 C 0.6527(13) 0.9389(4) 0.1361(4) 0.0364(19) Uani 1 1 d . . .
C15 C 0.387(2) 0.9613(6) 0.2638(6) 0.063(3) Uani 1 1 d . . .
H5 H 0.2693 0.9848 0.2692 0.076 Uiso 1 1 calc R . .
H6 H 0.4230 0.9442 0.3056 0.076 Uiso 1 1 calc R . .
C16 C 0.5425(17) 1.0041(5) 0.2444(5) 0.051(3) Uani 1 1 d . . .
H7 H 0.5777 1.0299 0.2808 0.062 Uiso 1 1 calc R . .
H8 H 0.4921 1.0303 0.2102 0.062 Uiso 1 1 calc R . .

loop_
_atom_site_aniso_label
_atom_site_aniso_U_11
_atom_site_aniso_U_22
_atom_site_aniso_U_33
_atom_site_aniso_U_23
_atom_site_aniso_U_13
_atom_site_aniso_U_12
I1 0.0559(4) 0.0318(3) 0.0745(6) 0.0165(3) 0.0100(4) 0.0070(3)
I2 0.0606(4) 0.0362(3) 0.0621(5) 0.0060(3) -0.0060(3) -0.0185(3)
I3 0.0592(4) 0.0609(4) 0.0382(4) -0.0205(3) 0.0024(3) -0.0071(3)
I4 0.0565(4) 0.0712(5) 0.0451(4) -0.0190(3) 0.0239(3) -0.0085(3)
Se1 0.0358(4) 0.0285(4) 0.0419(6) 0.0063(3) 0.0078(4) 0.0008(3)
Se2 0.0525(6) 0.0287(4) 0.0679(8) 0.0127(4) -0.0239(5) -0.0114(4)
Se3 0.0384(4) 0.0305(4) 0.0352(5) -0.0007(3) -0.0071(4) -0.0044(3)
Se4 0.0369(4) 0.0291(4) 0.0321(5) 0.0012(3) -0.0016(4) 0.0024(3)
Se5 0.0830(8) 0.0367(5) 0.0436(7) -0.0092(4) -0.0164(6) -0.0122(5)
Se6 0.0584(6) 0.0373(5) 0.0799(9) -0.0134(5) 0.0195(6) 0.0095(4)
Se7 0.0392(5) 0.0603(6) 0.0256(5) -0.0105(4) 0.0065(4) -0.0118(4)
Se8 0.0454(5) 0.0667(6) 0.0332(6) -0.0192(4) 0.0145(4) -0.0193(4)
Se9 0.0355(4) 0.0386(4) 0.0209(4) -0.0036(3) 0.0049(3) -0.0027(3)
Se10 0.0389(4) 0.0486(5) 0.0261(5) -0.0034(4) 0.0019(4) -0.0083(4)
Se11 0.0897(9) 0.0609(6) 0.0260(5) -0.0023(4) 0.0168(5) -0.0309(6)
Se12 0.0607(6) 0.0530(6) 0.0269(5) 0.0004(4) -0.0134(4) -0.0021(4)
C1 0.048(5) 0.018(3) 0.030(5) 0.001(3) 0.007(4) -0.006(3)
C2 0.047(5) 0.025(4) 0.034(5) 0.003(3) 0.008(4) -0.008(3)
C3 0.035(4) 0.026(4) 0.026(4) 0.004(3) 0.001(3) -0.002(3)
C4 0.034(4) 0.029(4) 0.016(4) 0.002(3) 0.001(3) -0.003(3)
C5 0.057(5) 0.034(4) 0.017(4) -0.003(3) 0.005(4) -0.008(4)
C6 0.052(5) 0.022(4) 0.029(5) -0.002(3) 0.005(4) 0.002(3)
C7 0.096(11) 0.073(9) 0.122(15) 0.043(9) -0.024(10) -0.030(8)
C8 0.083(10) 0.057(8) 0.18(2) 0.053(10) -0.008(12) -0.002(7)
C9 0.045(5) 0.034(4) 0.015(4) -0.002(3) 0.003(3) 0.001(3)
C10 0.038(4) 0.043(5) 0.025(5) -0.007(3) 0.011(4) 0.002(3)
C11 0.042(4) 0.041(4) 0.020(4) -0.005(3) 0.010(4) 0.000(3)
C12 0.035(4) 0.030(4) 0.017(4) -0.003(3) 0.004(3) -0.004(3)
C13 0.055(5) 0.035(4) 0.015(4) -0.001(3) 0.007(4) -0.007(4)
C14 0.047(5) 0.041(5) 0.020(4) -0.001(3) -0.002(4) -0.005(4)
C15 0.094(9) 0.069(7) 0.027(6) -0.015(5) 0.020(6) -0.007(6)
C16 0.083(8) 0.043(5) 0.027(5) -0.008(4) -0.008(5) -0.002(5)

loop_
_atom_type_symbol
_atom_type_description
_atom_type_scat_dispersion_real
_atom_type_scat_dispersion_imag
_atom_type_scat_source
C C 0.0033 0.0016 'International Tables Vol C Tables 4.2.6.8 and 6.1.1.4'
H H 0.0000 0.0000 'International Tables Vol C Tables 4.2.6.8 and 6.1.1.4'
Se Se -0.0929 2.2259 'International Tables Vol C Tables 4.2.6.8 and 6.1.1.4'
I I -0.4742 1.8119 'International Tables Vol C Tables 4.2.6.8 and 6.1.1.4'

loop_
_geom_angle_atom_site_label_1
_geom_angle_atom_site_label_2
_geom_angle_atom_site_label_3
_geom_angle
_geom_angle_site_symmetry_1
_geom_angle_site_symmetry_3
_geom_angle_publ_flag
C3 Se1 C1 92.1(3) . . ?
C3 Se2 C2 91.9(4) . . ?
C5 Se3 C4 92.6(4) . . ?
C6 Se4 C4 92.0(4) . . ?
C5 Se5 C7 95.3(6) . . ?
C6 Se6 C8 96.4(5) . . ?
C11 Se7 C9 92.3(4) . . ?
C10 Se8 C11 92.7(4) . . ?
C12 Se9 C13 92.3(4) . . ?
C14 Se10 C12 92.4(4) . . ?
C13 Se11 C15 100.6(4) . . ?
C14 Se12 C16 92.5(4) . . ?
C2 C1 Se1 118.2(6) . . ?
C2 C1 I1 124.6(6) . . ?
Se1 C1 I1 117.2(4) . . ?
C1 C2 Se2 120.3(6) . . ?
C1 C2 I2 124.6(6) . . ?
Se2 C2 I2 115.0(5) . . ?
C4 C3 Se2 122.8(6) . . ?
C4 C3 Se1 123.6(6) . . ?
Se2 C3 Se1 113.6(4) . . ?
C3 C4 Se3 123.7(6) . . ?
C3 C4 Se4 123.2(6) . . ?
Se3 C4 Se4 113.0(4) . . ?
C6 C5 Se5 124.4(7) . . ?
C6 C5 Se3 118.3(6) . . ?
Se5 C5 Se3 116.9(5) . . ?
C5 C6 Se4 119.8(6) . . ?
C5 C6 Se6 123.9(6) . . ?
Se4 C6 Se6 116.0(5) . . ?
C8 C7 Se5 121.8(11) . . ?
C8 C7 H1 106.9 . . ?
Se5 C7 H1 106.9 . . ?
C8 C7 H2 106.9 . . ?
Se5 C7 H2 106.9 . . ?
H1 C7 H2 106.7 . . ?
C7 C8 Se6 122.9(11) . . ?
C7 C8 H3 106.6 . . ?
Se6 C8 H3 106.6 . . ?
C7 C8 H4 106.6 . . ?
Se6 C8 H4 106.6 . . ?
H3 C8 H4 106.6 . . ?
C10 C9 Se7 118.6(6) . . ?
C10 C9 I3 125.8(6) . . ?
Se7 C9 I3 115.5(4) . . ?
C9 C10 Se8 120.2(6) . . ?
C9 C10 I4 124.1(7) . . ?
Se8 C10 I4 115.4(4) . . ?
C12 C11 Se7 123.3(6) . . ?
C12 C11 Se8 122.6(7) . . ?
Se7 C11 Se8 114.1(4) . . ?
C11 C12 Se10 123.8(6) . . ?
C11 C12 Se9 123.2(6) . . ?
Se10 C12 Se9 112.9(4) . . ?
C14 C13 Se11 125.6(7) . . ?
C14 C13 Se9 118.2(7) . . ?
Se11 C13 Se9 116.2(5) . . ?
C13 C14 Se12 122.2(7) . . ?
C13 C14 Se10 119.8(7) . . ?
Se12 C14 Se10 116.9(5) . . ?
C16 C15 Se11 116.4(7) . . ?
C16 C15 H5 108.2 . . ?
Se11 C15 H5 108.2 . . ?
C16 C15 H6 108.2 . . ?
Se11 C15 H6 108.2 . . ?
H5 C15 H6 107.3 . . ?
C15 C16 Se12 114.0(8) . . ?
C15 C16 H7 108.8 . . ?
Se12 C16 H7 108.8 . . ?
C15 C16 H8 108.8 . . ?
Se12 C16 H8 108.8 . . ?
H7 C16 H8 107.7 . . ?

loop_
_geom_bond_atom_site_label_1
_geom_bond_atom_site_label_2
_geom_bond_distance
_geom_bond_site_symmetry_2
_geom_bond_publ_flag
I1 C1 2.074(8) . ?
I2 C2 2.084(8) . ?
I3 C9 2.080(8) . ?
I4 C10 2.080(8) . ?
Se1 C3 1.904(8) . ?
Se1 C1 1.912(8) . ?
Se2 C3 1.897(8) . ?
Se2 C2 1.900(8) . ?
Se3 C5 1.900(9) . ?
Se3 C4 1.901(8) . ?
Se4 C6 1.901(9) . ?
Se4 C4 1.904(8) . ?
Se5 C5 1.894(9) . ?
Se5 C7 1.953(14) . ?
Se6 C6 1.904(8) . ?
Se6 C8 1.946(15) . ?
Se7 C11 1.897(9) . ?
Se7 C9 1.915(8) . ?
Se8 C10 1.883(9) . ?
Se8 C11 1.901(8) . ?
Se9 C12 1.910(8) . ?
Se9 C13 1.920(9) . ?
Se10 C14 1.897(9) . ?
Se10 C12 1.906(8) . ?
Se11 C13 1.883(8) . ?
Se11 C15 1.945(11) . ?
Se12 C14 1.893(9) . ?
Se12 C16 1.963(12) . ?
C1 C2 1.319(13) . ?
C3 C4 1.341(10) . ?
C5 C6 1.328(13) . ?
C7 C8 1.37(2) . ?
C7 H1 0.9700 . ?
C7 H2 0.9700 . ?
C8 H3 0.9700 . ?
C8 H4 0.9700 . ?
C9 C10 1.320(12) . ?
C11 C12 1.336(11) . ?
C13 C14 1.331(13) . ?
C15 C16 1.492(16) . ?
C15 H5 0.9700 . ?
C15 H6 0.9700 . ?
C16 H7 0.9700 . ?
C16 H8 0.9700 . ?

loop_
_cod_related_entry_id
_cod_related_entry_database
_cod_related_entry_code
1 ChemSpider 9597869
